data_4310573
loop_
_publ_author_name
'Kevin K. Klausmeyer'
'Rodney P. Feazell'
'Joseph H. Reibenspies'

_publ_section_title
;
 Two-, Three-, and Four-Coordinate Ag(I) Coordination Polymers Formed by
 the Novel Phosphinite PPh2(3-OCH2C5H4N)
;
_journal_name_full 'Inorganic Chemistry'
_journal_page_first 1130
_journal_page_last 1136
_journal_paper_doi 10.1021/ic035168a
_journal_volume 43
_journal_year 2004
_chemical_formula_sum 'C78 H68 Ag4 Cl4 F12 N4 O16 P4 S4'
_chemical_formula_weight 2370.76
_chemical_name_systematic
; 
 ? 
;
_space_group_IT_number 7
_symmetry_cell_setting monoclinic
_symmetry_space_group_name_Hall 'P -2yc'
_symmetry_space_group_name_H-M 'P 1 c 1'
_atom_sites_solution_hydrogens geom
_atom_sites_solution_primary direct
_atom_sites_solution_secondary difmap
_audit_creation_method SHELXL-97
_cell_angle_alpha 90.00
_cell_angle_beta 115.441(4)
_cell_angle_gamma 90.00
_cell_formula_units_Z 2
_cell_length_a 17.972(5)
_cell_length_b 10.191(3)
_cell_length_c 27.936(8)
_cell_measurement_reflns_used 6873
_cell_measurement_temperature 110(2)
_cell_measurement_theta_max 27.33
_cell_measurement_theta_min 2.31
_cell_volume 4620(2)
_computing_cell_refinement 'Bruker SMART'
_computing_data_collection 'Bruker SMART'
_computing_data_reduction 'Bruker SAINT'
_computing_molecular_graphics 'Bruker SHELXTL'
_computing_publication_material 'Bruker SHELXTL'
_computing_structure_refinement 'SHELXL-97 (Sheldrick, 1997)'
_computing_structure_solution 'SHELXS-97 (Sheldrick, 1990)'
_diffrn_ambient_temperature 110(2)
_diffrn_measured_fraction_theta_full 0.998
_diffrn_measured_fraction_theta_max 0.998
_diffrn_measurement_device_type 'CCD area detector'
_diffrn_measurement_method phi
_diffrn_radiation_monochromator graphite
_diffrn_radiation_source 'fine-focus sealed tube'
_diffrn_radiation_type MoK\a
_diffrn_radiation_wavelength 0.71073
_diffrn_reflns_av_R_equivalents 0.0444
_diffrn_reflns_av_sigmaI/netI 0.0602
_diffrn_reflns_limit_h_max 22
_diffrn_reflns_limit_h_min -22
_diffrn_reflns_limit_k_max 12
_diffrn_reflns_limit_k_min -12
_diffrn_reflns_limit_l_max 34
_diffrn_reflns_limit_l_min -34
_diffrn_reflns_number 47570
_diffrn_reflns_theta_full 26.39
_diffrn_reflns_theta_max 26.39
_diffrn_reflns_theta_min 2.31
_exptl_absorpt_coefficient_mu 1.198
_exptl_absorpt_correction_type mutli-scan
_exptl_crystal_colour colorless
_exptl_crystal_density_diffrn 1.704
_exptl_crystal_density_method 'not measured'
_exptl_crystal_description block
_exptl_crystal_F_000 2360
_exptl_crystal_size_max 0.22
_exptl_crystal_size_mid 0.17
_exptl_crystal_size_min 0.13
_refine_diff_density_max 2.776
_refine_diff_density_min -0.972
_refine_diff_density_rms 0.168
_refine_ls_abs_structure_details 'Flack H D (1983), Acta Cryst. A39, 876-881'
_refine_ls_abs_structure_Flack 0.00
_refine_ls_extinction_method none
_refine_ls_goodness_of_fit_ref 1.088
_refine_ls_hydrogen_treatment mixed
_refine_ls_matrix_type full
_refine_ls_number_parameters 1106
_refine_ls_number_reflns 18852
_refine_ls_number_restraints 201
_refine_ls_restrained_S_all 1.106
_refine_ls_R_factor_all 0.0693
_refine_ls_R_factor_gt 0.0624
_refine_ls_shift/su_max 0.001
_refine_ls_shift/su_mean 0.000
_refine_ls_structure_factor_coef Fsqd
_refine_ls_weighting_details 'calc w=1/[\s^2^(Fo^2^)+(0.0832P)^2^+9.0514P] where P=(Fo^2^+2Fc^2^)/3'
_refine_ls_weighting_scheme calc
_refine_ls_wR_factor_gt 0.1531
_refine_ls_wR_factor_ref 0.1577
_reflns_number_gt 16932
_reflns_number_total 18852
_reflns_threshold_expression >2sigma(I)
_cod_data_source_file ic035168asi20031008_035131_2.cif
_cod_data_source_block kk33a
_cod_depositor_comments
;
The following automatic conversions were performed:
'_symmetry_cell_setting' value 'Monoclinic' changed to 'monoclinic'
according to '/home/saulius/struct/CIF-dictionaries/cif_core.dic'
dictionary named 'cif_core.dic' version 2.4.1 from 2010-06-29.

Automatic conversion script
Id: cif_fix_enum 1527 2010-12-29 10:47:43Z saulius 
;
_cod_database_code 4310573

loop_
_symmetry_equiv_pos_as_xyz
'x, y, z'
'x, -y, z+1/2'

loop_
_atom_site_label
_atom_site_type_symbol
_atom_site_fract_x
_atom_site_fract_y
_atom_site_fract_z
_atom_site_U_iso_or_equiv
_atom_site_adp_type
_atom_site_occupancy
_atom_site_symmetry_multiplicity
_atom_site_calc_flag
_atom_site_refinement_flags
_atom_site_disorder_assembly
_atom_site_disorder_group
Ag1 Ag 0.92466(10) 0.45536(6) 0.53313(7) 0.02563(15) Uani 1 1 d . . .
Ag2 Ag 0.43935(10) 0.66909(6) 0.54750(7) 0.02800(16) Uani 1 1 d . . .
Ag3 Ag 0.27057(10) 0.42219(6) 0.39195(7) 0.02501(15) Uani 1 1 d . . .
Ag4 Ag 0.76178(10) 0.64013(6) 0.37858(7) 0.02467(15) Uani 1 1 d . . .
Cl1 Cl 0.5644(2) 0.8837(4) 0.25688(15) 0.0683(9) Uani 1 1 d . . .
Cl2 Cl 0.5846(3) 0.9669(4) 0.16345(17) 0.0786(10) Uani 1 1 d . . .
S1 S 0.90682(18) 0.7804(2) 0.49950(12) 0.0343(5) Uani 1 1 d . . .
S2 S 0.41600(16) 0.3445(2) 0.52015(11) 0.0265(5) Uani 1 1 d . . .
S3 S 0.29180(15) 0.7480(2) 0.42061(10) 0.0241(4) Uani 1 1 d . . .
S4 S 0.79140(16) 0.3212(2) 0.41248(11) 0.0240(4) Uani 1 1 d . . .
P1 P 0.86727(16) 0.4516(2) 0.59387(11) 0.0221(5) Uani 1 1 d . . .
P2 P 0.38003(16) 0.6754(2) 0.60754(11) 0.0240(5) Uani 1 1 d . . .
P3 P 0.33005(16) 0.4196(2) 0.33148(11) 0.0212(4) Uani 1 1 d . . .
P4 P 0.82472(16) 0.6381(2) 0.31995(10) 0.0198(4) Uani 1 1 d . . .
C19 C 0.9677(4) 0.8861(6) 0.4780(2) 0.063(4) Uani 0.651(8) 1 d PD A 1
F1 F 0.9591(6) 0.8750(9) 0.4295(2) 0.0573(14) Uiso 0.651(8) 1 d PD A 1
F2 F 0.9525(6) 1.0141(8) 0.4871(3) 0.0573(14) Uiso 0.651(8) 1 d PD A 1
F3 F 1.0460(4) 0.8653(9) 0.5122(3) 0.0573(14) Uiso 0.651(8) 1 d PD A 1
C19A C 0.9677(4) 0.8861(6) 0.4780(2) 0.063(4) Uani 0.349(8) 1 d PD A 2
F1A F 0.9926(10) 1.0032(10) 0.4995(6) 0.0573(14) Uiso 0.349(8) 1 d PD A 2
F2A F 1.0353(7) 0.8217(15) 0.4792(7) 0.0573(14) Uiso 0.349(8) 1 d PD A 2
F3A F 0.9183(9) 0.9028(16) 0.4267(3) 0.0573(14) Uiso 0.349(8) 1 d PD A 2
C38 C 0.4767(3) 0.2137(6) 0.50879(17) 0.047(3) Uani 0.670(16) 1 d PD B 1
F4 F 0.5534(4) 0.2051(12) 0.5433(3) 0.0574(14) Uiso 0.670(16) 1 d PD B 1
F5 F 0.4374(6) 0.0966(8) 0.5076(5) 0.0574(14) Uiso 0.670(16) 1 d PD B 1
F6 F 0.4716(6) 0.2260(11) 0.4599(2) 0.0574(14) Uiso 0.670(16) 1 d PD B 1
C38A C 0.4767(3) 0.2137(6) 0.50879(17) 0.047(3) Uani 0.330(16) 1 d PD B 2
F4A F 0.4677(11) 0.1857(19) 0.4611(3) 0.0574(14) Uiso 0.330(16) 1 d PD B 2
F5A F 0.5563(7) 0.256(2) 0.5387(7) 0.0574(14) Uiso 0.330(16) 1 d PD B 2
F6A F 0.4694(13) 0.1056(13) 0.5335(8) 0.0574(14) Uiso 0.330(16) 1 d PD B 2
C57 C 0.1987(6) 0.8479(7) 0.3981(3) 0.082(5) Uani 0.49(2) 1 d PD C 1
F7 F 0.1424(10) 0.7915(14) 0.3548(5) 0.0698(17) Uiso 0.49(2) 1 d PD C 1
F8 F 0.1634(13) 0.8692(15) 0.4317(7) 0.0698(17) Uiso 0.49(2) 1 d PD C 1
F9 F 0.2199(10) 0.9637(10) 0.3862(7) 0.0698(17) Uiso 0.49(2) 1 d PD C 1
C57A C 0.1987(6) 0.8479(7) 0.3981(3) 0.082(5) Uani 0.51(2) 1 d PD C 2
F7A F 0.1273(7) 0.7895(13) 0.3701(7) 0.0698(17) Uiso 0.51(2) 1 d PD C 2
F8A F 0.2000(13) 0.8845(14) 0.4455(4) 0.0698(17) Uiso 0.51(2) 1 d PD C 2
F9A F 0.2021(11) 0.9550(11) 0.3721(6) 0.0698(17) Uiso 0.51(2) 1 d PD C 2
C76 C 0.7230(4) 0.1853(7) 0.4089(2) 0.046(3) Uani 0.665(18) 1 d PD D 1
F10 F 0.7567(7) 0.0769(8) 0.4005(5) 0.0577(15) Uiso 0.665(18) 1 d PD D 1
F11 F 0.6459(5) 0.1992(12) 0.3699(4) 0.0577(15) Uiso 0.665(18) 1 d PD D 1
F12 F 0.7174(7) 0.1776(12) 0.4545(3) 0.0577(15) Uiso 0.665(18) 1 d PD D 1
C76A C 0.7230(4) 0.1853(7) 0.4089(2) 0.046(3) Uani 0.335(18) 1 d PD D 2
F10A F 0.6468(7) 0.234(2) 0.3868(9) 0.0577(15) Uiso 0.335(18) 1 d PD D 2
F11A F 0.7353(12) 0.138(2) 0.4574(4) 0.0577(15) Uiso 0.335(18) 1 d PD D 2
F12A F 0.7245(15) 0.0841(14) 0.3794(8) 0.0577(15) Uiso 0.335(18) 1 d PD D 2
O1 O 0.7876(4) 0.5451(6) 0.5809(3) 0.0295(14) Uani 1 1 d . . .
O2 O 0.2992(4) 0.5837(6) 0.5955(2) 0.0302(14) Uani 1 1 d . . .
O3 O 0.4098(4) 0.5112(6) 0.3439(2) 0.0250(12) Uani 1 1 d . . .
O4 O 0.9068(4) 0.5518(6) 0.3351(3) 0.0281(13) Uani 1 1 d . . .
O5 O 0.9118(7) 0.6579(7) 0.4797(4) 0.067(3) Uani 1 1 d . A .
O6 O 0.8265(7) 0.8257(15) 0.4702(8) 0.160(8) Uani 1 1 d U A .
O7 O 0.9340(10) 0.7978(12) 0.5525(4) 0.123(5) Uani 1 1 d U A .
O8 O 0.4496(5) 0.4591(7) 0.5066(3) 0.0432(18) Uani 1 1 d . B .
O9 O 0.3342(4) 0.3166(8) 0.4821(3) 0.0432(17) Uani 1 1 d . B .
O10 O 0.4294(5) 0.3356(7) 0.5745(3) 0.0427(17) Uani 1 1 d . B .
O11 O 0.2636(5) 0.6308(6) 0.4360(3) 0.0364(15) Uani 1 1 d . C .
O12 O 0.3560(5) 0.8126(9) 0.4641(3) 0.059(2) Uani 1 1 d . C .
O13 O 0.3040(4) 0.7403(6) 0.3737(3) 0.0383(15) Uani 1 1 d . C .
O14 O 0.7546(5) 0.4324(6) 0.4249(3) 0.0420(18) Uani 1 1 d . D .
O15 O 0.8690(4) 0.2846(8) 0.4547(3) 0.0460(18) Uani 1 1 d . D .
O16 O 0.7870(4) 0.3220(6) 0.3611(3) 0.0353(15) Uani 1 1 d . D .
N1 N 0.5477(5) 0.7240(8) 0.5335(3) 0.0326(18) Uani 1 1 d . . .
N2 N 0.0407(4) 0.4154(7) 0.5249(3) 0.0241(15) Uani 1 1 d . . .
N3 N 0.6514(5) 0.6965(7) 0.3917(3) 0.0289(16) Uani 1 1 d . . .
N4 N 1.1521(5) 0.3658(7) 0.3964(3) 0.0256(15) Uani 1 1 d . . .
C1 C 0.7299(6) 0.5634(9) 0.5264(4) 0.030(2) Uani 1 1 d . . .
H1A H 0.6984 0.4817 0.5119 0.036 Uiso 1 1 calc R . .
H1B H 0.7591 0.5878 0.5047 0.036 Uiso 1 1 calc R . .
C2 C 0.6724(5) 0.6731(9) 0.5261(4) 0.0252(18) Uani 1 1 d . . .
C3 C 0.6004(6) 0.6392(9) 0.5299(3) 0.0278(19) Uani 1 1 d . . .
H3A H 0.5883 0.5485 0.5300 0.033 Uiso 1 1 calc R . .
C4 C 0.5672(7) 0.8522(10) 0.5324(5) 0.041(3) Uani 1 1 d . . .
H4B H 0.5291 0.9160 0.5330 0.049 Uiso 1 1 calc R . .
C5 C 0.6371(7) 0.8957(11) 0.5305(4) 0.045(3) Uani 1 1 d . . .
H5A H 0.6492 0.9867 0.5320 0.054 Uiso 1 1 calc R . .
C6 C 0.6912(6) 0.8009(10) 0.5264(4) 0.037(2) Uani 1 1 d . . .
H6B H 0.7401 0.8269 0.5238 0.044 Uiso 1 1 calc R . .
C7 C 0.9335(5) 0.5162(9) 0.6592(3) 0.0259(18) Uani 1 1 d . . .
C8 C 0.9331(6) 0.6514(9) 0.6674(4) 0.035(2) Uani 1 1 d . . .
H8A H 0.8977 0.7086 0.6403 0.042 Uiso 1 1 calc R . .
C9 C 0.9880(7) 0.6992(12) 0.7179(4) 0.047(3) Uani 1 1 d . . .
H9A H 0.9871 0.7903 0.7248 0.057 Uiso 1 1 calc R . .
C10 C 1.0404(7) 0.6235(14) 0.7561(4) 0.054(3) Uani 1 1 d . . .
H10B H 1.0786 0.6611 0.7885 0.065 Uiso 1 1 calc R . .
C11 C 1.0391(9) 0.4933(16) 0.7486(5) 0.070(4) Uani 1 1 d . . .
H11A H 1.0737 0.4392 0.7772 0.084 Uiso 1 1 calc R . .
C12 C 0.9877(7) 0.4326(11) 0.6992(5) 0.047(3) Uani 1 1 d . . .
H12B H 0.9900 0.3410 0.6936 0.057 Uiso 1 1 calc R . .
C13 C 0.8387(5) 0.2908(8) 0.6075(3) 0.0246(18) Uani 1 1 d . . .
C14 C 0.8004(6) 0.2756(10) 0.6411(4) 0.035(2) Uani 1 1 d . . .
H14A H 0.7860 0.3501 0.6558 0.041 Uiso 1 1 calc R . .
C15 C 0.7834(7) 0.1486(10) 0.6529(4) 0.046(3) Uani 1 1 d . . .
H15B H 0.7583 0.1366 0.6764 0.055 Uiso 1 1 calc R . .
C16 C 0.8028(7) 0.0420(10) 0.6309(4) 0.043(3) Uani 1 1 d . . .
H16B H 0.7900 -0.0433 0.6389 0.051 Uiso 1 1 calc R . .
C17 C 0.8403(7) 0.0550(10) 0.5974(5) 0.047(3) Uani 1 1 d . . .
H17A H 0.8538 -0.0201 0.5826 0.056 Uiso 1 1 calc R . .
C18 C 0.8580(6) 0.1812(9) 0.5856(4) 0.034(2) Uani 1 1 d . . .
H18A H 0.8836 0.1921 0.5623 0.041 Uiso 1 1 calc R . .
C20 C 0.2329(6) 0.5960(12) 0.5443(4) 0.045(3) Uani 1 1 d . . .
H20A H 0.2541 0.5936 0.5170 0.055 Uiso 1 1 calc R . .
H20B H 0.2044 0.6809 0.5414 0.055 Uiso 1 1 calc R . .
C21 C 0.1745(5) 0.4863(10) 0.5360(3) 0.031(2) Uani 1 1 d . . .
C22 C 0.0957(5) 0.5133(10) 0.5325(3) 0.0273(18) Uani 1 1 d . . .
H22A H 0.0808 0.6013 0.5356 0.033 Uiso 1 1 calc R . .
C23 C 0.0610(5) 0.2951(9) 0.5195(3) 0.0284(19) Uani 1 1 d . . .
H23A H 0.0213 0.2276 0.5127 0.034 Uiso 1 1 calc R . .
C24 C 0.1380(6) 0.2619(10) 0.5231(4) 0.036(2) Uani 1 1 d . . .
H24A H 0.1512 0.1731 0.5197 0.044 Uiso 1 1 calc R . .
C25 C 0.1944(6) 0.3587(10) 0.5318(4) 0.033(2) Uani 1 1 d . . .
H25A H 0.2478 0.3375 0.5349 0.040 Uiso 1 1 calc R . .
C26 C 0.4478(5) 0.6233(9) 0.6735(3) 0.0275(18) Uani 1 1 d . . .
C27 C 0.5188(6) 0.6920(11) 0.6994(4) 0.037(2) Uani 1 1 d . . .
H27A H 0.5288 0.7693 0.6841 0.044 Uiso 1 1 calc R . .
C28 C 0.5779(6) 0.6471(12) 0.7497(4) 0.045(3) Uani 1 1 d . . .
H28A H 0.6278 0.6945 0.7675 0.054 Uiso 1 1 calc R . .
C29 C 0.5645(7) 0.5395(14) 0.7724(4) 0.054(3) Uani 1 1 d . . .
H29A H 0.6043 0.5128 0.8064 0.064 Uiso 1 1 calc R . .
C30 C 0.4948(7) 0.4686(10) 0.7475(4) 0.043(3) Uani 1 1 d . . .
H30A H 0.4865 0.3910 0.7634 0.052 Uiso 1 1 calc R . .
C31 C 0.4332(7) 0.5107(10) 0.6967(4) 0.042(2) Uani 1 1 d . . .
H31A H 0.3833 0.4628 0.6793 0.050 Uiso 1 1 calc R . .
C32 C 0.3472(5) 0.8364(9) 0.6158(4) 0.0262(18) Uani 1 1 d . . .
C33 C 0.3186(7) 0.8633(11) 0.6549(4) 0.042(2) Uani 1 1 d . . .
H33A H 0.3181 0.7953 0.6780 0.051 Uiso 1 1 calc R . .
C34 C 0.2915(8) 0.9873(13) 0.6597(4) 0.060(4) Uani 1 1 d . . .
H34A H 0.2710 1.0031 0.6853 0.072 Uiso 1 1 calc R . .
C35 C 0.2940(7) 1.0891(11) 0.6273(5) 0.047(3) Uani 1 1 d . . .
H35A H 0.2773 1.1751 0.6315 0.057 Uiso 1 1 calc R . .
C36 C 0.3214(7) 1.0628(12) 0.5886(5) 0.050(3) Uani 1 1 d . . .
H36A H 0.3212 1.1307 0.5652 0.060 Uiso 1 1 calc R . .
C37 C 0.3493(6) 0.9373(9) 0.5837(4) 0.034(2) Uani 1 1 d . . .
H37A H 0.3699 0.9219 0.5580 0.041 Uiso 1 1 calc R . .
C39 C 0.4692(5) 0.5319(9) 0.3979(4) 0.0283(19) Uani 1 1 d . . .
H39A H 0.5009 0.4506 0.4128 0.034 Uiso 1 1 calc R . .
H39B H 0.4412 0.5582 0.4202 0.034 Uiso 1 1 calc R . .
C40 C 0.5253(5) 0.6391(9) 0.3965(3) 0.0243(18) Uani 1 1 d . . .
C41 C 0.5987(5) 0.6052(8) 0.3939(3) 0.0217(16) Uani 1 1 d . . .
H41A H 0.6118 0.5150 0.3936 0.026 Uiso 1 1 calc R . .
C42 C 0.6326(6) 0.8215(9) 0.3928(4) 0.034(2) Uani 1 1 d . . .
H42A H 0.6694 0.8860 0.3908 0.040 Uiso 1 1 calc R . .
C43 C 0.5620(6) 0.8629(9) 0.3966(4) 0.034(2) Uani 1 1 d . . .
H43A H 0.5515 0.9535 0.3989 0.040 Uiso 1 1 calc R . .
C44 C 0.5073(6) 0.7681(10) 0.3971(4) 0.035(2) Uani 1 1 d . . .
H44A H 0.4569 0.7934 0.3978 0.042 Uiso 1 1 calc R . .
C45 C 0.3609(5) 0.2564(8) 0.3206(3) 0.0233(17) Uani 1 1 d . . .
C46 C 0.3258(6) 0.1490(9) 0.3323(4) 0.031(2) Uani 1 1 d . . .
H46A H 0.2889 0.1597 0.3483 0.037 Uiso 1 1 calc R . .
C47 C 0.3445(7) 0.0251(9) 0.3208(4) 0.038(2) Uani 1 1 d . . .
H47A H 0.3190 -0.0493 0.3280 0.046 Uiso 1 1 calc R . .
C48 C 0.3990(7) 0.0079(10) 0.2991(4) 0.041(2) Uani 1 1 d . . .
H48A H 0.4108 -0.0775 0.2906 0.049 Uiso 1 1 calc R . .
C49 C 0.4371(7) 0.1176(10) 0.2897(4) 0.042(2) Uani 1 1 d . . .
H49A H 0.4781 0.1063 0.2772 0.050 Uiso 1 1 calc R . .
C50 C 0.4164(6) 0.2395(10) 0.2983(4) 0.035(2) Uani 1 1 d . . .
H50A H 0.4396 0.3138 0.2892 0.042 Uiso 1 1 calc R . .
C51 C 0.2667(5) 0.4811(9) 0.2658(3) 0.0256(18) Uani 1 1 d . . .
C52 C 0.2633(6) 0.6126(10) 0.2563(4) 0.039(2) Uani 1 1 d . . .
H52A H 0.2967 0.6709 0.2837 0.046 Uiso 1 1 calc R . .
C53 C 0.2111(8) 0.6618(10) 0.2067(5) 0.047(3) Uani 1 1 d . . .
H53A H 0.2081 0.7537 0.2004 0.057 Uiso 1 1 calc R . .
C54 C 0.1631(8) 0.5760(12) 0.1664(4) 0.050(3) Uani 1 1 d . . .
H54A H 0.1286 0.6089 0.1321 0.060 Uiso 1 1 calc R . .
C55 C 0.1662(7) 0.4408(10) 0.1766(4) 0.044(3) Uani 1 1 d . . .
H55 H 0.1325 0.3807 0.1502 0.053 Uiso 1 1 calc R . .
C56 C 0.2179(6) 0.4000(10) 0.2246(3) 0.034(2) Uani 1 1 d . . .
H56A H 0.2216 0.3082 0.2311 0.041 Uiso 1 1 calc R . .
C58 C 0.9626(5) 0.5307(8) 0.3901(3) 0.0220(17) Uani 1 1 d . . .
H58A H 0.9315 0.5043 0.4105 0.026 Uiso 1 1 calc R . .
H58B H 0.9933 0.6123 0.4058 0.026 Uiso 1 1 calc R . .
C59 C 1.0201(5) 0.4257(8) 0.3918(3) 0.0235(18) Uani 1 1 d . . .
C60 C 1.0981(5) 0.4563(8) 0.3963(3) 0.0215(16) Uani 1 1 d . . .
H60A H 1.1140 0.5460 0.3995 0.026 Uiso 1 1 calc R . .
C61 C 1.1316(5) 0.2384(9) 0.3938(3) 0.0268(18) Uani 1 1 d . . .
H61A H 1.1703 0.1734 0.3952 0.032 Uiso 1 1 calc R . .
C62 C 1.0537(6) 0.1999(9) 0.3890(4) 0.033(2) Uani 1 1 d . . .
H62A H 1.0400 0.1094 0.3869 0.040 Uiso 1 1 calc R . .
C63 C 0.9979(6) 0.2919(9) 0.3873(4) 0.0305(19) Uani 1 1 d . . .
H63A H 0.9446 0.2664 0.3833 0.037 Uiso 1 1 calc R . .
C64 C 0.7622(5) 0.5639(8) 0.2558(3) 0.0202(16) Uani 1 1 d . . .
C65 C 0.6893(6) 0.6323(10) 0.2224(4) 0.035(2) Uani 1 1 d . . .
H65A H 0.6764 0.7151 0.2324 0.042 Uiso 1 1 calc R . .
C66 C 0.6381(6) 0.5747(13) 0.1751(4) 0.046(3) Uani 1 1 d . . .
H66A H 0.5887 0.6180 0.1523 0.056 Uiso 1 1 calc R . .
C67 C 0.6575(8) 0.4543(13) 0.1601(4) 0.053(3) Uani 1 1 d . . .
H67A H 0.6205 0.4134 0.1281 0.063 Uiso 1 1 calc R . .
C68 C 0.7287(8) 0.3965(12) 0.1911(5) 0.056(3) Uani 1 1 d . . .
H68A H 0.7435 0.3167 0.1797 0.067 Uiso 1 1 calc R . .
C69 C 0.7811(7) 0.4494(10) 0.2389(4) 0.041(2) Uani 1 1 d . . .
H69A H 0.8311 0.4055 0.2603 0.049 Uiso 1 1 calc R . .
C70 C 0.8510(5) 0.8013(8) 0.3045(3) 0.0239(17) Uani 1 1 d . . .
C71 C 0.8070(6) 0.9089(10) 0.3083(4) 0.038(2) Uani 1 1 d . . .
H71A H 0.7636 0.8976 0.3187 0.046 Uiso 1 1 calc R . .
C72 C 0.8263(7) 1.0333(12) 0.2968(5) 0.055(3) Uani 1 1 d . . .
H72A H 0.7970 1.1080 0.2999 0.066 Uiso 1 1 calc R . .
C73 C 0.8875(8) 1.0467(12) 0.2812(5) 0.057(3) Uani 1 1 d . . .
H73A H 0.8992 1.1314 0.2720 0.069 Uiso 1 1 calc R . .
C74 C 0.9327(7) 0.9428(10) 0.2783(4) 0.041(2) Uani 1 1 d . . .
H74A H 0.9769 0.9558 0.2687 0.049 Uiso 1 1 calc R . .
C75 C 0.9142(6) 0.8176(10) 0.2894(4) 0.036(2) Uani 1 1 d . . .
H75A H 0.9447 0.7440 0.2868 0.043 Uiso 1 1 calc R . .
C77 C 0.5170(9) 0.8960(16) 0.1885(6) 0.077(4) Uani 1 1 d . . .
H77A H 0.4669 0.9509 0.1777 0.092 Uiso 1 1 calc R . .
H77B H 0.4998 0.8076 0.1730 0.092 Uiso 1 1 calc R . .
C78 C 1.0655(15) 0.949(2) 0.6528(8) 0.127(11) Uiso 0.898(5) 1 d PD E 1
H78A H 1.0876 0.8733 0.6408 0.152 Uiso 0.898(5) 1 calc PR E 1
H78B H 1.0076 0.9294 0.6454 0.152 Uiso 0.898(5) 1 calc PR E 1
Cl3 Cl 1.1253(2) 0.9727(4) 0.72301(14) 0.0663(8) Uani 0.898(5) 1 d PD E 1
Cl4 Cl 1.0690(2) 1.0875(4) 0.61875(14) 0.0663(8) Uani 0.898(5) 1 d PD E 1
C78A C 1.079(14) 1.102(8) 0.708(3) 0.127(11) Uiso 0.102(5) 1 d PD E 2
H78C H 1.0398 1.1758 0.6958 0.152 Uiso 0.102(5) 1 calc PR E 2
H78D H 1.1329 1.1349 0.7111 0.152 Uiso 0.102(5) 1 calc PR E 2
Cl3A Cl 1.092(2) 1.059(3) 0.7741(10) 0.0663(8) Uani 0.102(5) 1 d PD E 2
Cl4A Cl 1.046(2) 0.980(4) 0.6611(11) 0.0663(8) Uani 0.102(5) 1 d PD E 2

loop_
_atom_site_aniso_label
_atom_site_aniso_U_11
_atom_site_aniso_U_22
_atom_site_aniso_U_33
_atom_site_aniso_U_23
_atom_site_aniso_U_13
_atom_site_aniso_U_12
Ag1 0.0244(3) 0.0309(3) 0.0275(3) -0.0030(3) 0.0169(3) -0.0009(3)
Ag2 0.0275(3) 0.0331(4) 0.0300(4) 0.0046(3) 0.0186(3) 0.0061(3)
Ag3 0.0232(3) 0.0320(3) 0.0266(3) 0.0031(2) 0.0172(3) 0.0025(3)
Ag4 0.0277(3) 0.0273(3) 0.0267(3) -0.0045(2) 0.0189(3) -0.0056(3)
Cl1 0.0673(19) 0.072(2) 0.074(2) 0.0000(16) 0.0392(17) 0.0282(16)
Cl2 0.079(2) 0.087(3) 0.089(2) 0.020(2) 0.054(2) 0.030(2)
S1 0.0475(14) 0.0188(10) 0.0517(15) -0.0057(9) 0.0356(12) -0.0020(9)
S2 0.0251(10) 0.0262(11) 0.0307(12) 0.0071(8) 0.0145(9) 0.0041(8)
S3 0.0212(9) 0.0278(10) 0.0259(10) 0.0055(8) 0.0125(8) 0.0061(8)
S4 0.0201(10) 0.0225(10) 0.0299(11) -0.0005(8) 0.0111(8) -0.0027(8)
P1 0.0188(11) 0.0291(12) 0.0218(12) 0.0007(8) 0.0118(9) 0.0037(8)
P2 0.0207(11) 0.0290(12) 0.0244(12) 0.0021(9) 0.0118(9) -0.0012(9)
P3 0.0199(11) 0.0269(11) 0.0195(11) 0.0017(8) 0.0110(9) -0.0009(8)
P4 0.0190(10) 0.0225(11) 0.0214(11) -0.0005(8) 0.0120(9) 0.0014(8)
C19 0.035(6) 0.031(6) 0.086(9) -0.009(6) -0.009(6) -0.010(4)
C19A 0.035(6) 0.031(6) 0.086(9) -0.009(6) -0.009(6) -0.010(4)
C38 0.060(7) 0.023(5) 0.064(7) 0.025(5) 0.032(6) 0.016(5)
C38A 0.060(7) 0.023(5) 0.064(7) 0.025(5) 0.032(6) 0.016(5)
C57 0.136(14) 0.047(8) 0.098(11) 0.023(7) 0.084(11) -0.001(8)
C57A 0.136(14) 0.047(8) 0.098(11) 0.023(7) 0.084(11) -0.001(8)
C76 0.039(6) 0.040(6) 0.052(6) 0.008(5) 0.012(5) -0.011(5)
C76A 0.039(6) 0.040(6) 0.052(6) 0.008(5) 0.012(5) -0.011(5)
O1 0.028(3) 0.037(3) 0.029(3) 0.003(3) 0.017(3) 0.011(3)
O2 0.033(3) 0.038(4) 0.022(3) 0.005(2) 0.014(3) -0.010(3)
O3 0.027(3) 0.035(3) 0.017(3) 0.002(2) 0.012(2) -0.001(3)
O4 0.026(3) 0.033(3) 0.031(3) 0.007(2) 0.018(3) 0.013(2)
O5 0.140(9) 0.023(4) 0.073(6) -0.010(4) 0.077(6) -0.009(4)
O6 0.052(6) 0.143(12) 0.31(2) 0.120(13) 0.104(10) 0.048(7)
O7 0.237(15) 0.098(8) 0.043(5) -0.033(5) 0.067(7) -0.090(9)
O8 0.061(5) 0.034(4) 0.050(5) 0.002(3) 0.039(4) -0.007(3)
O9 0.030(3) 0.064(5) 0.036(4) 0.007(3) 0.014(3) 0.002(3)
O10 0.044(4) 0.058(5) 0.027(3) 0.007(3) 0.015(3) -0.001(3)
O11 0.052(4) 0.032(3) 0.035(4) 0.006(3) 0.029(3) 0.008(3)
O12 0.066(5) 0.078(6) 0.022(3) 0.001(3) 0.008(3) -0.034(4)
O13 0.051(4) 0.039(4) 0.036(4) -0.001(3) 0.030(3) -0.006(3)
O14 0.058(5) 0.026(3) 0.066(5) 0.008(3) 0.050(4) 0.008(3)
O15 0.021(3) 0.067(5) 0.044(4) -0.005(4) 0.008(3) -0.004(3)
O16 0.038(4) 0.036(3) 0.034(4) -0.003(3) 0.017(3) 0.002(3)
N1 0.031(4) 0.035(4) 0.039(5) 0.014(3) 0.021(4) 0.017(3)
N2 0.025(4) 0.035(4) 0.016(3) 0.001(3) 0.012(3) -0.003(3)
N3 0.026(4) 0.034(4) 0.034(4) 0.001(3) 0.020(3) 0.003(3)
N4 0.031(4) 0.024(4) 0.028(4) 0.001(3) 0.019(3) 0.004(3)
C1 0.032(5) 0.040(5) 0.020(4) -0.004(3) 0.013(4) 0.002(4)
C2 0.024(4) 0.029(4) 0.026(5) -0.005(3) 0.014(4) 0.001(3)
C3 0.039(5) 0.027(4) 0.017(4) 0.007(3) 0.011(4) 0.016(4)
C4 0.044(6) 0.032(5) 0.055(7) 0.010(4) 0.029(5) 0.021(4)
C5 0.044(6) 0.037(6) 0.062(7) 0.001(5) 0.032(5) 0.010(5)
C6 0.028(5) 0.047(6) 0.035(5) 0.001(4) 0.013(4) 0.005(4)
C7 0.032(4) 0.031(5) 0.020(4) -0.004(3) 0.016(4) -0.004(4)
C8 0.048(6) 0.032(5) 0.032(5) -0.008(4) 0.023(5) -0.005(4)
C9 0.059(7) 0.062(7) 0.022(5) -0.023(5) 0.018(5) -0.025(6)
C10 0.050(7) 0.083(9) 0.024(5) -0.011(6) 0.010(5) -0.026(7)
C11 0.071(9) 0.096(11) 0.029(6) -0.006(7) 0.008(6) -0.035(8)
C12 0.041(6) 0.041(6) 0.052(7) 0.010(5) 0.012(5) 0.001(5)
C13 0.021(4) 0.029(4) 0.022(4) 0.000(3) 0.007(3) -0.004(3)
C14 0.035(5) 0.035(5) 0.039(5) -0.003(4) 0.021(4) -0.009(4)
C15 0.064(7) 0.036(6) 0.043(6) -0.010(4) 0.029(5) -0.022(5)
C16 0.058(7) 0.030(5) 0.047(6) -0.011(4) 0.028(5) -0.020(5)
C17 0.062(7) 0.028(5) 0.055(7) -0.014(5) 0.030(6) -0.005(5)
C18 0.033(5) 0.037(5) 0.039(5) -0.011(4) 0.021(4) -0.011(4)
C20 0.031(5) 0.064(7) 0.040(6) 0.016(5) 0.015(4) -0.012(5)
C21 0.024(4) 0.052(6) 0.015(4) 0.010(4) 0.008(3) -0.001(4)
C22 0.024(4) 0.046(5) 0.009(3) -0.004(3) 0.005(3) -0.004(4)
C23 0.025(4) 0.037(5) 0.018(4) -0.003(3) 0.004(3) -0.005(4)
C24 0.033(5) 0.046(6) 0.027(5) -0.004(4) 0.010(4) 0.021(4)
C25 0.018(4) 0.052(6) 0.032(5) 0.007(4) 0.013(4) 0.008(4)
C26 0.031(4) 0.032(5) 0.021(4) 0.003(3) 0.013(3) 0.005(4)
C27 0.026(4) 0.056(6) 0.033(5) 0.001(4) 0.016(4) 0.001(4)
C28 0.023(5) 0.083(8) 0.028(5) 0.004(5) 0.011(4) 0.017(5)
C29 0.036(6) 0.109(10) 0.022(5) 0.013(6) 0.018(5) 0.031(6)
C30 0.064(7) 0.037(5) 0.046(6) 0.020(4) 0.041(6) 0.025(5)
C31 0.061(6) 0.042(6) 0.035(5) 0.011(4) 0.033(5) 0.006(5)
C32 0.019(4) 0.030(5) 0.029(5) -0.001(3) 0.009(3) 0.003(3)
C33 0.050(6) 0.045(6) 0.033(5) 0.012(4) 0.019(5) 0.022(5)
C34 0.070(8) 0.078(9) 0.029(5) -0.007(6) 0.019(5) 0.041(7)
C35 0.047(6) 0.032(5) 0.065(8) -0.002(5) 0.027(6) 0.013(5)
C36 0.047(6) 0.051(7) 0.057(7) 0.008(5) 0.026(5) 0.013(5)
C37 0.034(5) 0.028(5) 0.052(6) 0.004(4) 0.029(4) -0.002(4)
C39 0.017(4) 0.034(5) 0.028(5) 0.005(3) 0.004(4) -0.002(3)
C40 0.017(4) 0.038(5) 0.013(4) 0.001(3) 0.002(3) -0.001(3)
C41 0.030(4) 0.019(4) 0.021(4) 0.002(3) 0.016(3) -0.003(3)
C42 0.030(5) 0.032(5) 0.043(6) -0.004(4) 0.021(4) -0.007(4)
C43 0.035(5) 0.025(4) 0.040(5) -0.001(4) 0.016(4) 0.000(4)
C44 0.023(4) 0.042(6) 0.038(5) 0.005(4) 0.011(4) 0.012(4)
C45 0.023(4) 0.028(4) 0.023(4) 0.005(3) 0.014(3) 0.009(3)
C46 0.029(5) 0.040(5) 0.029(5) 0.010(4) 0.017(4) -0.002(4)
C47 0.054(6) 0.020(5) 0.046(6) 0.006(4) 0.028(5) -0.011(4)
C48 0.056(6) 0.026(5) 0.042(6) -0.002(4) 0.022(5) 0.007(4)
C49 0.045(6) 0.044(6) 0.049(6) 0.004(5) 0.032(5) 0.015(5)
C50 0.031(5) 0.043(5) 0.041(5) 0.007(4) 0.027(4) 0.005(4)
C51 0.018(4) 0.035(5) 0.026(4) 0.008(3) 0.012(3) 0.006(3)
C52 0.038(5) 0.034(5) 0.035(5) -0.008(4) 0.007(4) -0.010(4)
C53 0.066(7) 0.029(5) 0.055(7) 0.001(5) 0.034(6) 0.012(5)
C54 0.067(8) 0.063(7) 0.008(4) 0.005(4) 0.004(4) 0.023(6)
C55 0.047(6) 0.033(5) 0.033(5) 0.006(4) -0.001(5) 0.004(5)
C56 0.035(5) 0.051(6) 0.012(4) 0.002(4) 0.006(4) 0.002(4)
C58 0.016(4) 0.032(4) 0.018(4) -0.007(3) 0.007(3) 0.003(3)
C59 0.023(4) 0.030(4) 0.015(4) 0.003(3) 0.006(3) 0.005(3)
C60 0.019(4) 0.024(4) 0.023(4) 0.004(3) 0.011(3) -0.001(3)
C61 0.025(4) 0.034(5) 0.026(4) -0.005(3) 0.016(3) 0.001(4)
C62 0.036(5) 0.023(4) 0.041(5) -0.005(4) 0.018(4) -0.008(4)
C63 0.028(4) 0.037(5) 0.031(5) 0.001(4) 0.017(4) -0.010(4)
C64 0.022(4) 0.026(4) 0.018(4) 0.000(3) 0.013(3) -0.004(3)
C65 0.025(4) 0.052(6) 0.023(4) -0.005(4) 0.005(4) 0.003(4)
C66 0.033(5) 0.084(9) 0.019(5) -0.001(5) 0.009(4) 0.002(5)
C67 0.052(7) 0.078(9) 0.032(6) -0.027(6) 0.021(5) -0.032(6)
C68 0.080(9) 0.056(7) 0.045(6) -0.027(6) 0.039(6) -0.006(6)
C69 0.047(6) 0.039(5) 0.043(6) -0.013(4) 0.025(5) -0.006(4)
C70 0.034(5) 0.024(4) 0.016(4) -0.006(3) 0.014(3) -0.002(3)
C71 0.045(5) 0.034(5) 0.044(6) 0.002(4) 0.026(5) -0.002(4)
C72 0.056(7) 0.054(7) 0.054(7) -0.015(5) 0.024(6) -0.026(6)
C73 0.075(9) 0.045(7) 0.056(8) 0.000(5) 0.032(7) -0.025(6)
C74 0.052(6) 0.040(6) 0.043(6) -0.001(4) 0.032(5) -0.016(5)
C75 0.038(5) 0.040(5) 0.038(5) 0.001(4) 0.024(4) -0.006(4)
C77 0.069(9) 0.076(10) 0.090(10) 0.002(8) 0.039(8) 0.002(7)
Cl3 0.0608(14) 0.0751(17) 0.0447(12) 0.0035(11) 0.0053(10) -0.0254(12)
Cl4 0.0608(14) 0.0751(17) 0.0447(12) 0.0035(11) 0.0053(10) -0.0254(12)
Cl3A 0.0608(14) 0.0751(17) 0.0447(12) 0.0035(11) 0.0053(10) -0.0254(12)
Cl4A 0.0608(14) 0.0751(17) 0.0447(12) 0.0035(11) 0.0053(10) -0.0254(12)

loop_
_atom_type_symbol
_atom_type_description
_atom_type_scat_dispersion_real
_atom_type_scat_dispersion_imag
_atom_type_scat_source
C C 0.0033 0.0016 'International Tables Vol C Tables 4.2.6.8 and 6.1.1.4'
H H 0.0000 0.0000 'International Tables Vol C Tables 4.2.6.8 and 6.1.1.4'
N N 0.0061 0.0033 'International Tables Vol C Tables 4.2.6.8 and 6.1.1.4'
O O 0.0106 0.0060 'International Tables Vol C Tables 4.2.6.8 and 6.1.1.4'
F F 0.0171 0.0103 'International Tables Vol C Tables 4.2.6.8 and 6.1.1.4'
P P 0.1023 0.0942 'International Tables Vol C Tables 4.2.6.8 and 6.1.1.4'
S S 0.1246 0.1234 'International Tables Vol C Tables 4.2.6.8 and 6.1.1.4'
Cl Cl 0.1484 0.1585 'International Tables Vol C Tables 4.2.6.8 and 6.1.1.4'
Ag Ag -0.8971 1.1015 'International Tables Vol C Tables 4.2.6.8 and 6.1.1.4'

loop_
_geom_angle_atom_site_label_1
_geom_angle_atom_site_label_2
_geom_angle_atom_site_label_3
_geom_angle
_geom_angle_site_symmetry_1
_geom_angle_site_symmetry_3
_geom_angle_publ_flag
N2 Ag1 P1 142.78(18) 1_655 . ?
N2 Ag1 O5 86.5(3) 1_655 . ?
P1 Ag1 O5 119.5(2) . . ?
N1 Ag2 P2 145.5(2) . . ?
N1 Ag2 O8 83.8(3) . . ?
P2 Ag2 O8 120.15(17) . . ?
N4 Ag3 P3 139.95(19) 1_455 . ?
N4 Ag3 O11 86.6(2) 1_455 . ?
P3 Ag3 O11 119.94(16) . . ?
N4 Ag3 O9 82.5(2) 1_455 . ?
P3 Ag3 O9 124.18(17) . . ?
O11 Ag3 O9 88.2(2) . . ?
N3 Ag4 P4 147.0(2) . . ?
N3 Ag4 O14 83.5(2) . . ?
P4 Ag4 O14 119.77(16) . . ?
O7 S1 O5 120.0(7) . . ?
O7 S1 O6 113.2(11) . . ?
O5 S1 O6 107.0(10) . . ?
O7 S1 C19 107.3(5) . . ?
O5 S1 C19 104.5(4) . . ?
O6 S1 C19 103.2(5) . . ?
O9 S2 O10 115.3(4) . . ?
O9 S2 O8 112.4(5) . . ?
O10 S2 O8 115.6(5) . . ?
O9 S2 C38 103.0(4) . . ?
O10 S2 C38 107.1(4) . . ?
O8 S2 C38 101.3(4) . . ?
O13 S3 O12 115.0(4) . . ?
O13 S3 O11 116.4(4) . . ?
O12 S3 O11 112.9(4) . . ?
O13 S3 C57 101.2(4) . . ?
O12 S3 C57 108.8(5) . . ?
O11 S3 C57 100.3(4) . . ?
O16 S4 O14 114.5(4) . . ?
O16 S4 O15 116.7(4) . . ?
O14 S4 O15 113.2(5) . . ?
O16 S4 C76 102.0(4) . . ?
O14 S4 C76 104.1(4) . . ?
O15 S4 C76 104.0(4) . . ?
O1 P1 C13 106.0(4) . . ?
O1 P1 C7 98.4(4) . . ?
C13 P1 C7 103.8(4) . . ?
O1 P1 Ag1 116.7(2) . . ?
C13 P1 Ag1 114.9(3) . . ?
C7 P1 Ag1 114.9(3) . . ?
O2 P2 C32 103.7(4) . . ?
O2 P2 C26 101.1(4) . . ?
C32 P2 C26 104.8(4) . . ?
O2 P2 Ag2 118.3(2) . . ?
C32 P2 Ag2 113.2(3) . . ?
C26 P2 Ag2 114.2(3) . . ?
O3 P3 C51 97.5(3) . . ?
O3 P3 C45 104.9(4) . . ?
C51 P3 C45 104.6(4) . . ?
O3 P3 Ag3 118.3(2) . . ?
C51 P3 Ag3 116.3(3) . . ?
C45 P3 Ag3 113.2(3) . . ?
O4 P4 C64 98.1(4) . . ?
O4 P4 C70 104.9(4) . . ?
C64 P4 C70 104.9(4) . . ?
O4 P4 Ag4 118.8(2) . . ?
C64 P4 Ag4 114.2(3) . . ?
C70 P4 Ag4 113.9(3) . . ?
F1 C19 F3 110.4(5) . . ?
F1 C19 F2 109.2(5) . . ?
F3 C19 F2 104.5(4) . . ?
F1 C19 S1 118.4(6) . . ?
F3 C19 S1 105.6(6) . . ?
F2 C19 S1 107.8(6) . . ?
F4 C38 F6 110.4(5) . . ?
F4 C38 F5 109.2(5) . . ?
F6 C38 F5 104.4(4) . . ?
F4 C38 S2 116.1(6) . . ?
F6 C38 S2 108.9(6) . . ?
F5 C38 S2 107.2(5) . . ?
F9 C57 F7 110.2(7) . . ?
F9 C57 F8 107.5(6) . . ?
F7 C57 F8 107.5(6) . . ?
F9 C57 S3 105.3(9) . . ?
F7 C57 S3 107.4(9) . . ?
F8 C57 S3 118.8(10) . . ?
F12 C76 F10 110.5(6) . . ?
F12 C76 F11 107.8(6) . . ?
F10 C76 F11 109.4(6) . . ?
F12 C76 S4 108.7(6) . . ?
F10 C76 S4 107.1(6) . . ?
F11 C76 S4 113.4(6) . . ?
C1 O1 P1 118.6(5) . . ?
C20 O2 P2 116.3(5) . . ?
C39 O3 P3 119.8(5) . . ?
C58 O4 P4 119.9(5) . . ?
S1 O5 Ag1 120.7(5) . . ?
S2 O8 Ag2 117.3(4) . . ?
S2 O9 Ag3 122.8(4) . . ?
S3 O11 Ag3 117.7(4) . . ?
S4 O14 Ag4 114.3(4) . . ?
C3 N1 C4 115.4(8) . . ?
C3 N1 Ag2 124.2(7) . . ?
C4 N1 Ag2 120.1(6) . . ?
C23 N2 C22 119.2(8) . . ?
C23 N2 Ag1 120.3(6) . 1_455 ?
C22 N2 Ag1 120.0(6) . 1_455 ?
C42 N3 C41 118.3(8) . . ?
C42 N3 Ag4 120.2(6) . . ?
C41 N3 Ag4 121.3(6) . . ?
C60 N4 C61 118.9(7) . . ?
C60 N4 Ag3 121.6(6) . 1_655 ?
C61 N4 Ag3 119.1(5) . 1_655 ?
O1 C1 C2 106.4(7) . . ?
O1 C1 H1A 110.5 . . ?
C2 C1 H1A 110.5 . . ?
O1 C1 H1B 110.5 . . ?
C2 C1 H1B 110.5 . . ?
H1A C1 H1B 108.6 . . ?
C6 C2 C3 118.7(8) . . ?
C6 C2 C1 123.0(8) . . ?
C3 C2 C1 118.0(8) . . ?
N1 C3 C2 124.5(9) . . ?
N1 C3 H3A 117.7 . . ?
C2 C3 H3A 117.7 . . ?
C5 C4 N1 124.7(9) . . ?
C5 C4 H4B 117.7 . . ?
N1 C4 H4B 117.7 . . ?
C4 C5 C6 117.5(10) . . ?
C4 C5 H5A 121.2 . . ?
C6 C5 H5A 121.2 . . ?
C2 C6 C5 119.0(9) . . ?
C2 C6 H6B 120.5 . . ?
C5 C6 H6B 120.5 . . ?
C8 C7 C12 121.2(9) . . ?
C8 C7 P1 118.2(7) . . ?
C12 C7 P1 120.5(8) . . ?
C7 C8 C9 116.8(9) . . ?
C7 C8 H8A 121.6 . . ?
C9 C8 H8A 121.6 . . ?
C10 C9 C8 123.5(11) . . ?
C10 C9 H9A 118.2 . . ?
C8 C9 H9A 118.2 . . ?
C9 C10 C11 119.4(11) . . ?
C9 C10 H10B 120.3 . . ?
C11 C10 H10B 120.3 . . ?
C10 C11 C12 122.7(13) . . ?
C10 C11 H11A 118.7 . . ?
C12 C11 H11A 118.7 . . ?
C7 C12 C11 116.3(11) . . ?
C7 C12 H12B 121.9 . . ?
C11 C12 H12B 121.9 . . ?
C18 C13 C14 119.9(8) . . ?
C18 C13 P1 119.4(7) . . ?
C14 C13 P1 120.7(7) . . ?
C13 C14 C15 118.9(10) . . ?
C13 C14 H14A 120.6 . . ?
C15 C14 H14A 120.6 . . ?
C16 C15 C14 120.3(10) . . ?
C16 C15 H15B 119.8 . . ?
C14 C15 H15B 119.8 . . ?
C15 C16 C17 121.6(10) . . ?
C15 C16 H16B 119.2 . . ?
C17 C16 H16B 119.2 . . ?
C16 C17 C18 118.5(9) . . ?
C16 C17 H17A 120.7 . . ?
C18 C17 H17A 120.7 . . ?
C13 C18 C17 120.7(9) . . ?
C13 C18 H18A 119.7 . . ?
C17 C18 H18A 119.7 . . ?
O2 C20 C21 108.9(8) . . ?
O2 C20 H20A 109.9 . . ?
C21 C20 H20A 109.9 . . ?
O2 C20 H20B 109.9 . . ?
C21 C20 H20B 109.9 . . ?
H20A C20 H20B 108.3 . . ?
C25 C21 C22 118.2(8) . . ?
C25 C21 C20 122.6(9) . . ?
C22 C21 C20 119.2(10) . . ?
N2 C22 C21 120.8(9) . . ?
N2 C22 H22A 119.6 . . ?
C21 C22 H22A 119.6 . . ?
N2 C23 C24 122.8(9) . . ?
N2 C23 H23A 118.6 . . ?
C24 C23 H23A 118.6 . . ?
C25 C24 C23 118.7(9) . . ?
C25 C24 H24A 120.6 . . ?
C23 C24 H24A 120.6 . . ?
C24 C25 C21 120.3(8) . . ?
C24 C25 H25A 119.9 . . ?
C21 C25 H25A 119.9 . . ?
C27 C26 C31 119.8(9) . . ?
C27 C26 P2 117.4(7) . . ?
C31 C26 P2 122.6(7) . . ?
C26 C27 C28 119.4(10) . . ?
C26 C27 H27A 120.3 . . ?
C28 C27 H27A 120.3 . . ?
C29 C28 C27 121.4(10) . . ?
C29 C28 H28A 119.3 . . ?
C27 C28 H28A 119.3 . . ?
C28 C29 C30 120.5(10) . . ?
C28 C29 H29A 119.7 . . ?
C30 C29 H29A 119.7 . . ?
C29 C30 C31 120.0(10) . . ?
C29 C30 H30A 120.0 . . ?
C31 C30 H30A 120.0 . . ?
C26 C31 C30 118.9(10) . . ?
C26 C31 H31A 120.6 . . ?
C30 C31 H31A 120.6 . . ?
C37 C32 C33 118.6(8) . . ?
C37 C32 P2 119.8(7) . . ?
C33 C32 P2 121.6(7) . . ?
C34 C33 C32 120.7(10) . . ?
C34 C33 H33A 119.6 . . ?
C32 C33 H33A 119.6 . . ?
C33 C34 C35 120.6(10) . . ?
C33 C34 H34A 119.7 . . ?
C35 C34 H34A 119.7 . . ?
C34 C35 C36 118.8(10) . . ?
C34 C35 H35A 120.6 . . ?
C36 C35 H35A 120.6 . . ?
C35 C36 C37 120.8(11) . . ?
C35 C36 H36A 119.6 . . ?
C37 C36 H36A 119.6 . . ?
C32 C37 C36 120.5(9) . . ?
C32 C37 H37A 119.8 . . ?
C36 C37 H37A 119.8 . . ?
O3 C39 C40 106.4(7) . . ?
O3 C39 H39A 110.4 . . ?
C40 C39 H39A 110.4 . . ?
O3 C39 H39B 110.4 . . ?
C40 C39 H39B 110.4 . . ?
H39A C39 H39B 108.6 . . ?
C44 C40 C41 118.5(8) . . ?
C44 C40 C39 122.7(8) . . ?
C41 C40 C39 118.9(8) . . ?
N3 C41 C40 122.0(8) . . ?
N3 C41 H41A 119.0 . . ?
C40 C41 H41A 119.0 . . ?
N3 C42 C43 123.2(8) . . ?
N3 C42 H42A 118.4 . . ?
C43 C42 H42A 118.4 . . ?
C44 C43 C42 117.8(9) . . ?
C44 C43 H43A 121.1 . . ?
C42 C43 H43A 121.1 . . ?
C40 C44 C43 120.2(9) . . ?
C40 C44 H44A 119.9 . . ?
C43 C44 H44A 119.9 . . ?
C46 C45 C50 119.9(8) . . ?
C46 C45 P3 119.1(7) . . ?
C50 C45 P3 121.0(7) . . ?
C45 C46 C47 119.4(9) . . ?
C45 C46 H46A 120.3 . . ?
C47 C46 H46A 120.3 . . ?
C48 C47 C46 120.9(8) . . ?
C48 C47 H47A 119.5 . . ?
C46 C47 H47A 119.5 . . ?
C47 C48 C49 119.0(9) . . ?
C47 C48 H48A 120.5 . . ?
C49 C48 H48A 120.5 . . ?
C50 C49 C48 120.8(9) . . ?
C50 C49 H49A 119.6 . . ?
C48 C49 H49A 119.6 . . ?
C49 C50 C45 119.8(9) . . ?
C49 C50 H50A 120.1 . . ?
C45 C50 H50A 120.1 . . ?
C52 C51 C56 117.8(8) . . ?
C52 C51 P3 119.6(7) . . ?
C56 C51 P3 122.5(7) . . ?
C51 C52 C53 120.2(9) . . ?
C51 C52 H52A 119.9 . . ?
C53 C52 H52A 119.9 . . ?
C52 C53 C54 119.8(10) . . ?
C52 C53 H53A 120.1 . . ?
C54 C53 H53A 120.1 . . ?
C53 C54 C55 119.7(10) . . ?
C53 C54 H54A 120.2 . . ?
C55 C54 H54A 120.2 . . ?
C56 C55 C54 117.5(10) . . ?
C56 C55 H55 121.2 . . ?
C54 C55 H55 121.2 . . ?
C55 C56 C51 124.9(10) . . ?
C55 C56 H56A 117.5 . . ?
C51 C56 H56A 117.5 . . ?
O4 C58 C59 107.3(6) . . ?
O4 C58 H58A 110.3 . . ?
C59 C58 H58A 110.3 . . ?
O4 C58 H58B 110.3 . . ?
C59 C58 H58B 110.3 . . ?
H58A C58 H58B 108.5 . . ?
C60 C59 C63 117.5(8) . . ?
C60 C59 C58 120.4(8) . . ?
C63 C59 C58 122.0(8) . . ?
N4 C60 C59 123.2(8) . . ?
N4 C60 H60A 118.4 . . ?
C59 C60 H60A 118.4 . . ?
N4 C61 C62 121.0(8) . . ?
N4 C61 H61A 119.5 . . ?
C62 C61 H61A 119.5 . . ?
C63 C62 C61 120.1(8) . . ?
C63 C62 H62A 119.9 . . ?
C61 C62 H62A 119.9 . . ?
C62 C63 C59 119.1(8) . . ?
C62 C63 H63A 120.5 . . ?
C59 C63 H63A 120.5 . . ?
C69 C64 C65 119.4(8) . . ?
C69 C64 P4 124.0(7) . . ?
C65 C64 P4 116.6(6) . . ?
C66 C65 C64 118.0(9) . . ?
C66 C65 H65A 121.0 . . ?
C64 C65 H65A 121.0 . . ?
C65 C66 C67 121.0(10) . . ?
C65 C66 H66A 119.5 . . ?
C67 C66 H66A 119.5 . . ?
C68 C67 C66 119.3(10) . . ?
C68 C67 H67A 120.3 . . ?
C66 C67 H67A 120.3 . . ?
C67 C68 C69 121.6(11) . . ?
C67 C68 H68A 119.2 . . ?
C69 C68 H68A 119.2 . . ?
C64 C69 C68 120.5(11) . . ?
C64 C69 H69A 119.8 . . ?
C68 C69 H69A 119.8 . . ?
C75 C70 C71 120.1(8) . . ?
C75 C70 P4 120.8(7) . . ?
C71 C70 P4 119.2(7) . . ?
C70 C71 C72 119.9(10) . . ?
C70 C71 H71A 120.0 . . ?
C72 C71 H71A 120.0 . . ?
C73 C72 C71 118.9(12) . . ?
C73 C72 H72A 120.5 . . ?
C71 C72 H72A 120.5 . . ?
C72 C73 C74 122.1(11) . . ?
C72 C73 H73A 119.0 . . ?
C74 C73 H73A 119.0 . . ?
C73 C74 C75 119.8(10) . . ?
C73 C74 H74A 120.1 . . ?
C75 C74 H74A 120.1 . . ?
C70 C75 C74 119.2(10) . . ?
C70 C75 H75A 120.4 . . ?
C74 C75 H75A 120.4 . . ?
Cl1 C77 Cl2 111.4(8) . . ?
Cl1 C77 H77A 109.3 . . ?
Cl2 C77 H77A 109.3 . . ?
Cl1 C77 H77B 109.3 . . ?
Cl2 C77 H77B 109.3 . . ?
H77A C77 H77B 108.0 . . ?
Cl4 C78 Cl3 110.2(13) . . ?
Cl4 C78 H78A 109.6 . . ?
Cl3 C78 H78A 109.6 . . ?
Cl4 C78 H78B 109.6 . . ?
Cl3 C78 H78B 109.6 . . ?
H78A C78 H78B 108.1 . . ?
Cl4A C78A Cl3A 117(3) . . ?
Cl4A C78A H78C 108.1 . . ?
Cl3A C78A H78C 108.1 . . ?
Cl4A C78A H78D 108.1 . . ?
Cl3A C78A H78D 108.1 . . ?
H78C C78A H78D 107.3 . . ?

loop_
_geom_bond_atom_site_label_1
_geom_bond_atom_site_label_2
_geom_bond_distance
_geom_bond_site_symmetry_2
_geom_bond_publ_flag
Ag1 N2 2.231(7) 1_655 ?
Ag1 P1 2.334(2) . ?
Ag1 O5 2.500(8) . ?
Ag2 N1 2.217(8) . ?
Ag2 P2 2.343(2) . ?
Ag2 O8 2.470(7) . ?
Ag3 N4 2.259(7) 1_455 ?
Ag3 P3 2.356(2) . ?
Ag3 O11 2.486(7) . ?
Ag3 O9 2.517(7) . ?
Ag4 N3 2.241(7) . ?
Ag4 P4 2.357(2) . ?
Ag4 O14 2.513(7) . ?
Cl1 C77 1.729(15) . ?
Cl2 C77 1.794(14) . ?
S1 O7 1.356(9) . ?
S1 O5 1.384(7) . ?
S1 O6 1.397(11) . ?
S1 C19 1.812(8) . ?
S2 O9 1.424(7) . ?
S2 O10 1.434(7) . ?
S2 O8 1.437(7) . ?
S2 C38 1.835(7) . ?
S3 O13 1.420(6) . ?
S3 O12 1.428(7) . ?
S3 O11 1.433(7) . ?
S3 C57 1.824(9) . ?
S4 O16 1.404(7) . ?
S4 O14 1.429(7) . ?
S4 O15 1.435(7) . ?
S4 C76 1.825(8) . ?
P1 O1 1.625(6) . ?
P1 C13 1.806(9) . ?
P1 C7 1.821(9) . ?
P2 O2 1.636(6) . ?
P2 C32 1.791(9) . ?
P2 C26 1.798(9) . ?
P3 O3 1.618(6) . ?
P3 C51 1.806(8) . ?
P3 C45 1.820(8) . ?
P4 O4 1.610(6) . ?
P4 C64 1.821(8) . ?
P4 C70 1.831(9) . ?
C19 F1 1.303(5) . ?
C19 F3 1.335(5) . ?
C19 F2 1.378(6) . ?
C38 F4 1.302(5) . ?
C38 F6 1.335(5) . ?
C38 F5 1.379(6) . ?
C57 F9 1.325(5) . ?
C57 F7 1.328(5) . ?
C57 F8 1.360(7) . ?
C76 F12 1.322(5) . ?
C76 F10 1.327(5) . ?
C76 F11 1.352(7) . ?
O1 C1 1.439(11) . ?
O2 C20 1.419(12) . ?
O3 C39 1.443(10) . ?
O4 C58 1.446(10) . ?
N1 C3 1.317(11) . ?
N1 C4 1.356(13) . ?
N2 C23 1.306(12) . ?
N2 C22 1.356(11) . ?
N2 Ag1 2.231(7) 1_455 ?
N3 C42 1.321(12) . ?
N3 C41 1.348(11) . ?
N4 C60 1.338(11) . ?
N4 C61 1.343(11) . ?
N4 Ag3 2.259(7) 1_655 ?
C1 C2 1.519(12) . ?
C1 H1A 0.9900 . ?
C1 H1B 0.9900 . ?
C2 C6 1.344(14) . ?
C2 C3 1.387(12) . ?
C3 H3A 0.9500 . ?
C4 C5 1.353(15) . ?
C4 H4B 0.9500 . ?
C5 C6 1.410(14) . ?
C5 H5A 0.9500 . ?
C6 H6B 0.9500 . ?
C7 C8 1.397(13) . ?
C7 C12 1.409(14) . ?
C8 C9 1.417(13) . ?
C8 H8A 0.9500 . ?
C9 C10 1.325(17) . ?
C9 H9A 0.9500 . ?
C10 C11 1.34(2) . ?
C10 H10B 0.9500 . ?
C11 C12 1.430(17) . ?
C11 H11A 0.9500 . ?
C12 H12B 0.9500 . ?
C13 C18 1.387(13) . ?
C13 C14 1.391(12) . ?
C14 C15 1.402(14) . ?
C14 H14A 0.9500 . ?
C15 C16 1.364(15) . ?
C15 H15B 0.9500 . ?
C16 C17 1.375(15) . ?
C16 H16B 0.9500 . ?
C17 C18 1.399(15) . ?
C17 H17A 0.9500 . ?
C18 H18A 0.9500 . ?
C20 C21 1.481(13) . ?
C20 H20A 0.9900 . ?
C20 H20B 0.9900 . ?
C21 C25 1.367(14) . ?
C21 C22 1.405(12) . ?
C22 H22A 0.9500 . ?
C23 C24 1.385(12) . ?
C23 H23A 0.9500 . ?
C24 C25 1.359(15) . ?
C24 H24A 0.9500 . ?
C25 H25A 0.9500 . ?
C26 C27 1.360(13) . ?
C26 C31 1.397(13) . ?
C27 C28 1.424(13) . ?
C27 H27A 0.9500 . ?
C28 C29 1.340(18) . ?
C28 H28A 0.9500 . ?
C29 C30 1.351(17) . ?
C29 H29A 0.9500 . ?
C30 C31 1.439(14) . ?
C30 H30A 0.9500 . ?
C31 H31A 0.9500 . ?
C32 C37 1.376(13) . ?
C32 C33 1.419(13) . ?
C33 C34 1.382(15) . ?
C33 H33A 0.9500 . ?
C34 C35 1.388(18) . ?
C34 H34A 0.9500 . ?
C35 C36 1.396(16) . ?
C35 H35A 0.9500 . ?
C36 C37 1.401(15) . ?
C36 H36A 0.9500 . ?
C37 H37A 0.9500 . ?
C39 C40 1.498(12) . ?
C39 H39A 0.9900 . ?
C39 H39B 0.9900 . ?
C40 C44 1.355(13) . ?
C40 C41 1.395(12) . ?
C41 H41A 0.9500 . ?
C42 C43 1.386(13) . ?
C42 H42A 0.9500 . ?
C43 C44 1.383(14) . ?
C43 H43A 0.9500 . ?
C44 H44A 0.9500 . ?
C45 C46 1.371(12) . ?
C45 C50 1.396(11) . ?
C46 C47 1.379(14) . ?
C46 H46A 0.9500 . ?
C47 C48 1.366(14) . ?
C47 H47A 0.9500 . ?
C48 C49 1.393(15) . ?
C48 H48A 0.9500 . ?
C49 C50 1.347(14) . ?
C49 H49A 0.9500 . ?
C50 H50A 0.9500 . ?
C51 C52 1.363(13) . ?
C51 C56 1.382(13) . ?
C52 C53 1.391(15) . ?
C52 H52A 0.9500 . ?
C53 C54 1.394(16) . ?
C53 H53A 0.9500 . ?
C54 C55 1.403(15) . ?
C54 H54A 0.9500 . ?
C55 C56 1.328(13) . ?
C55 H55 0.9500 . ?
C56 H56A 0.9500 . ?
C58 C59 1.475(11) . ?
C58 H58A 0.9900 . ?
C58 H58B 0.9900 . ?
C59 C60 1.388(12) . ?
C59 C63 1.411(12) . ?
C60 H60A 0.9500 . ?
C61 C62 1.403(12) . ?
C61 H61A 0.9500 . ?
C62 C63 1.359(13) . ?
C62 H62A 0.9500 . ?
C63 H63A 0.9500 . ?
C64 C69 1.356(13) . ?
C64 C65 1.422(12) . ?
C65 C66 1.376(14) . ?
C65 H65A 0.9500 . ?
C66 C67 1.389(17) . ?
C66 H66A 0.9500 . ?
C67 C68 1.335(18) . ?
C67 H67A 0.9500 . ?
C68 C69 1.371(15) . ?
C68 H68A 0.9500 . ?
C69 H69A 0.9500 . ?
C70 C75 1.380(12) . ?
C70 C71 1.383(13) . ?
C71 C72 1.388(15) . ?
C71 H71A 0.9500 . ?
C72 C73 1.354(17) . ?
C72 H72A 0.9500 . ?
C73 C74 1.358(17) . ?
C73 H73A 0.9500 . ?
C74 C75 1.387(14) . ?
C74 H74A 0.9500 . ?
C75 H75A 0.9500 . ?
C77 H77A 0.9900 . ?
C77 H77B 0.9900 . ?
C78 Cl4 1.72(2) . ?
C78 Cl3 1.80(2) . ?
C78 H78A 0.9900 . ?
C78 H78B 0.9900 . ?
C78A Cl4A 1.73(3) . ?
C78A Cl3A 1.80(3) . ?
C78A H78C 0.9900 . ?
C78A H78D 0.9900 . ?
